data_7235042
loop_
_publ_author_name
'Yingying Zhang'
'Bairong He'
'Wenwen Luo'
'Huiren Peng'
'Shuming Chen'
'Rongrong Hu'
'Anjun Qin'
'Zujin Zhao'
'Ben Zhong Tang'

_publ_section_title
;
 Aggregation-enhanced emission and through-space conjugation of
 tetraarylethanes and folded tetraarylethenes
;
_journal_name_full 'Journal of Materials Chemistry C'
_journal_page_first 9316
_journal_page_last 9324
_journal_paper_doi 10.1039/C6TC03767D
_journal_volume 4
_journal_year 2016
_chemical_formula_moiety 'C50 H36'
_chemical_formula_sum 'C50 H36'
_chemical_formula_weight 636.79
_space_group_IT_number 2
_space_group_name_Hall '-P 1'
_space_group_name_H-M_alt 'P -1'
_symmetry_cell_setting triclinic
_symmetry_space_group_name_Hall '-P 1'
_symmetry_space_group_name_H-M 'P -1'
_atom_sites_solution_hydrogens geom
_atom_sites_solution_primary direct
_atom_sites_solution_secondary difmap
_cell_angle_alpha 95.226(2)
_cell_angle_beta 93.210(2)
_cell_angle_gamma 94.902(2)
_cell_formula_units_Z 4
_cell_length_a 9.8761(7)
_cell_length_b 18.5457(14)
_cell_length_c 19.1881(15)
_cell_measurement_reflns_used 2600
_cell_measurement_temperature 173(2)
_cell_measurement_theta_max 22.27
_cell_measurement_theta_min 2.26
_cell_volume 3479.9(5)
_computing_structure_refinement 'SHELXL-97 (Sheldrick, 2008)'
_computing_structure_solution 'SHELXS-97 (Sheldrick, 2008)'
_diffrn_ambient_temperature 173(2)
_diffrn_measured_fraction_theta_full 0.991
_diffrn_measured_fraction_theta_max 0.991
_diffrn_measurement_device_type 'APEX2 CCD detector'
_diffrn_radiation_monochromator graphite
_diffrn_radiation_source 'fine-focus sealed tube'
_diffrn_radiation_type MoK\a
_diffrn_radiation_wavelength 0.71073
_diffrn_reflns_av_R_equivalents 0.0475
_diffrn_reflns_av_sigmaI/netI 0.1098
_diffrn_reflns_limit_h_max 12
_diffrn_reflns_limit_h_min -12
_diffrn_reflns_limit_k_max 22
_diffrn_reflns_limit_k_min -22
_diffrn_reflns_limit_l_max 20
_diffrn_reflns_limit_l_min -23
_diffrn_reflns_number 24247
_diffrn_reflns_theta_full 26.00
_diffrn_reflns_theta_max 26.00
_diffrn_reflns_theta_min 1.07
_exptl_absorpt_coefficient_mu 0.069
_exptl_absorpt_correction_T_max 0.7454
_exptl_absorpt_correction_T_min 0.6854
_exptl_absorpt_correction_type multi-scan
_exptl_absorpt_process_details 'SADABS (Bruker, 2011)'
_exptl_crystal_density_diffrn 1.215
_exptl_crystal_density_method 'not measured'
_exptl_crystal_description block
_exptl_crystal_F_000 1344
_exptl_crystal_size_max 0.49
_exptl_crystal_size_mid 0.38
_exptl_crystal_size_min 0.34
_refine_diff_density_max 0.185
_refine_diff_density_min -0.212
_refine_diff_density_rms 0.048
_refine_ls_extinction_method none
_refine_ls_goodness_of_fit_ref 1.043
_refine_ls_hydrogen_treatment constr
_refine_ls_matrix_type full
_refine_ls_number_parameters 901
_refine_ls_number_reflns 13564
_refine_ls_number_restraints 0
_refine_ls_restrained_S_all 1.043
_refine_ls_R_factor_all 0.1379
_refine_ls_R_factor_gt 0.0562
_refine_ls_shift/su_max 0.000
_refine_ls_shift/su_mean 0.000
_refine_ls_structure_factor_coef Fsqd
_refine_ls_weighting_details 'calc w=1/[\s^2^(Fo^2^)+(0.0372P)^2^+0.0000P] where P=(Fo^2^+2Fc^2^)/3'
_refine_ls_weighting_scheme calc
_refine_ls_wR_factor_gt 0.0980
_refine_ls_wR_factor_ref 0.1333
_reflns_number_gt 6782
_reflns_number_total 13564
_reflns_threshold_expression >2sigma(I)
_cod_data_source_file J-Mater-Chem-C-2016-4-9316.cif
_cod_data_source_block 3
_cod_depositor_comments
;
The following automatic conversions were performed:

data item '_symmetry_cell_setting' value 'Triclinic' was changed to
'triclinic' in accordance with the built-in table derived from the
CIF Core dictionary named 'cif_core.dic' version 2.4.5 last updated
on 2014-11-21.

Automatic conversion script
Id: cif_fix_values 6909 2019-04-08 15:41:33Z antanas 
;
_cod_original_sg_symbol_Hall '-P 1   '
_cod_original_sg_symbol_H-M 'P-1   '
_cod_database_code 7235042

loop_
_symmetry_equiv_pos_as_xyz
'x, y, z'
'-x, -y, -z'

loop_
_atom_site_label
_atom_site_type_symbol
_atom_site_fract_x
_atom_site_fract_y
_atom_site_fract_z
_atom_site_U_iso_or_equiv
_atom_site_adp_type
_atom_site_occupancy
_atom_site_symmetry_multiplicity
_atom_site_calc_flag
_atom_site_refinement_flags
_atom_site_disorder_assembly
_atom_site_disorder_group
C1A C 0.5103(3) 0.72546(14) 0.00877(14) 0.0269(7) Uani 1 1 d . . .
C2A C 0.5864(3) 0.78723(14) -0.00297(14) 0.0272(7) Uani 1 1 d . . .
C3A C 0.4011(3) 0.68722(14) -0.04231(13) 0.0286(7) Uani 1 1 d . . .
C4A C 0.2900(3) 0.72105(14) -0.06982(14) 0.0293(7) Uani 1 1 d . . .
C5A C 0.1966(3) 0.67886(16) -0.11771(14) 0.0388(8) Uani 1 1 d . . .
H5A H 0.1221 0.7009 -0.1377 0.047 Uiso 1 1 calc R . .
C6A C 0.2089(3) 0.60640(16) -0.13690(15) 0.0449(8) Uani 1 1 d . . .
H6A H 0.1443 0.5795 -0.1701 0.054 Uiso 1 1 calc R . .
C7A C 0.3154(3) 0.57279(16) -0.10792(15) 0.0435(8) Uani 1 1 d . . .
H7A H 0.3235 0.5226 -0.1200 0.052 Uiso 1 1 calc R . .
C8A C 0.4095(3) 0.61345(14) -0.06127(14) 0.0356(7) Uani 1 1 d . . .
H8A H 0.4826 0.5904 -0.0413 0.043 Uiso 1 1 calc R . .
C9A C 0.2646(3) 0.79729(14) -0.04870(15) 0.0296(7) Uani 1 1 d . . .
C10A C 0.2765(3) 0.82663(14) 0.02093(15) 0.0325(7) Uani 1 1 d . . .
H10A H 0.3023 0.7973 0.0567 0.039 Uiso 1 1 calc R . .
C11A C 0.2511(3) 0.89788(16) 0.03873(17) 0.0428(8) Uani 1 1 d . . .
H11A H 0.2610 0.9172 0.0865 0.051 Uiso 1 1 calc R . .
C12A C 0.2117(3) 0.94108(17) -0.0120(2) 0.0508(9) Uani 1 1 d . . .
H12A H 0.1942 0.9900 0.0007 0.061 Uiso 1 1 calc R . .
C13A C 0.1979(3) 0.91310(17) -0.08105(19) 0.0515(9) Uani 1 1 d . . .
H13A H 0.1701 0.9426 -0.1163 0.062 Uiso 1 1 calc R . .
C14A C 0.2244(3) 0.84178(16) -0.09938(16) 0.0424(8) Uani 1 1 d . . .
H14A H 0.2150 0.8230 -0.1473 0.051 Uiso 1 1 calc R . .
C15A C 0.5293(3) 0.68890(13) 0.07352(14) 0.0279(7) Uani 1 1 d . . .
C16A C 0.4170(3) 0.66049(13) 0.10644(14) 0.0288(7) Uani 1 1 d . . .
H16A H 0.3283 0.6632 0.0856 0.035 Uiso 1 1 calc R . .
C17A C 0.4308(3) 0.62874(13) 0.16813(14) 0.0296(7) Uani 1 1 d . . .
H17A H 0.3515 0.6109 0.1893 0.036 Uiso 1 1 calc R . .
C18A C 0.5591(3) 0.62207(13) 0.20053(14) 0.0264(6) Uani 1 1 d . . .
C19A C 0.6716(3) 0.64782(14) 0.16570(15) 0.0327(7) Uani 1 1 d . . .
H19A H 0.7605 0.6431 0.1853 0.039 Uiso 1 1 calc R . .
C20A C 0.6577(3) 0.67970(14) 0.10417(15) 0.0324(7) Uani 1 1 d . . .
H20A H 0.7369 0.6958 0.0820 0.039 Uiso 1 1 calc R . .
C21A C 0.5742(3) 0.59177(13) 0.26892(15) 0.0297(7) Uani 1 1 d . . .
C22A C 0.4704(3) 0.59298(14) 0.31510(14) 0.0339(7) Uani 1 1 d . . .
H22A H 0.3872 0.6116 0.3015 0.041 Uiso 1 1 calc R . .
C23A C 0.4861(3) 0.56746(14) 0.38086(16) 0.0407(8) Uani 1 1 d . . .
H23A H 0.4136 0.5683 0.4114 0.049 Uiso 1 1 calc R . .
C24A C 0.6066(4) 0.54090(15) 0.40180(17) 0.0494(9) Uani 1 1 d . . .
H24A H 0.6176 0.5238 0.4468 0.059 Uiso 1 1 calc R . .
C25A C 0.7116(3) 0.53935(15) 0.35665(17) 0.0440(8) Uani 1 1 d . . .
H25A H 0.7949 0.5212 0.3708 0.053 Uiso 1 1 calc R . .
C26A C 0.6952(3) 0.56415(14) 0.29120(16) 0.0369(8) Uani 1 1 d . . .
H26A H 0.7676 0.5624 0.2607 0.044 Uiso 1 1 calc R . .
C27A C 0.5770(3) 0.82430(14) -0.06864(14) 0.0279(7) Uani 1 1 d . . .
C28A C 0.5860(3) 0.79028(14) -0.13654(14) 0.0287(7) Uani 1 1 d . . .
C29A C 0.5650(3) 0.83046(15) -0.19329(15) 0.0352(7) Uani 1 1 d . . .
H29A H 0.5701 0.8078 -0.2394 0.042 Uiso 1 1 calc R . .
C30A C 0.5366(3) 0.90292(15) -0.18466(16) 0.0382(8) Uani 1 1 d . . .
H30A H 0.5198 0.9287 -0.2244 0.046 Uiso 1 1 calc R . .
C31A C 0.5332(3) 0.93682(15) -0.11803(16) 0.0368(8) Uani 1 1 d . . .
H31A H 0.5168 0.9866 -0.1113 0.044 Uiso 1 1 calc R . .
C32A C 0.5538(3) 0.89796(14) -0.06104(15) 0.0331(7) Uani 1 1 d . . .
H32A H 0.5523 0.9219 -0.0152 0.040 Uiso 1 1 calc R . .
C33A C 0.6200(3) 0.71434(14) -0.15155(14) 0.0303(7) Uani 1 1 d . . .
C34A C 0.7256(3) 0.68587(15) -0.11467(15) 0.0374(8) Uani 1 1 d . . .
H34A H 0.7783 0.7159 -0.0784 0.045 Uiso 1 1 calc R . .
C35A C 0.7551(3) 0.61483(16) -0.12990(16) 0.0466(9) Uani 1 1 d . . .
H35A H 0.8269 0.5963 -0.1039 0.056 Uiso 1 1 calc R . .
C36A C 0.6803(3) 0.57057(16) -0.18291(17) 0.0472(9) Uani 1 1 d . . .
H36A H 0.7002 0.5217 -0.1933 0.057 Uiso 1 1 calc R . .
C37A C 0.5770(3) 0.59795(16) -0.22044(16) 0.0425(8) Uani 1 1 d . . .
H37A H 0.5257 0.5678 -0.2570 0.051 Uiso 1 1 calc R . .
C38A C 0.5471(3) 0.66916(15) -0.20546(14) 0.0352(7) Uani 1 1 d . . .
H38A H 0.4761 0.6874 -0.2322 0.042 Uiso 1 1 calc R . .
C39A C 0.6788(3) 0.82900(14) 0.05375(14) 0.0288(7) Uani 1 1 d . . .
C40A C 0.6322(3) 0.84968(14) 0.11881(14) 0.0326(7) Uani 1 1 d . . .
H40A H 0.5397 0.8369 0.1272 0.039 Uiso 1 1 calc R . .
C41A C 0.7165(3) 0.88841(14) 0.17178(14) 0.0334(7) Uani 1 1 d . . .
H41A H 0.6807 0.9022 0.2155 0.040 Uiso 1 1 calc R . .
C42A C 0.8537(3) 0.90760(14) 0.16193(14) 0.0286(7) Uani 1 1 d . . .
C43A C 0.9000(3) 0.88808(14) 0.09600(14) 0.0311(7) Uani 1 1 d . . .
H43A H 0.9923 0.9009 0.0875 0.037 Uiso 1 1 calc R . .
C44A C 0.8146(3) 0.85059(13) 0.04296(14) 0.0306(7) Uani 1 1 d . . .
H44A H 0.8486 0.8392 -0.0017 0.037 Uiso 1 1 calc R . .
C45A C 0.9451(3) 0.94787(14) 0.21876(15) 0.0307(7) Uani 1 1 d . . .
C46A C 0.9266(3) 0.93773(15) 0.28870(15) 0.0405(8) Uani 1 1 d . . .
H46A H 0.8554 0.9038 0.2999 0.049 Uiso 1 1 calc R . .
C47A C 1.0107(3) 0.97640(16) 0.34261(16) 0.0450(8) Uani 1 1 d . . .
H47A H 0.9969 0.9687 0.3901 0.054 Uiso 1 1 calc R . .
C48A C 1.1141(3) 1.02595(16) 0.32673(17) 0.0439(8) Uani 1 1 d . . .
H48A H 1.1707 1.0530 0.3634 0.053 Uiso 1 1 calc R . .
C49A C 1.1353(3) 1.03616(15) 0.25801(16) 0.0383(8) Uani 1 1 d . . .
H49A H 1.2074 1.0697 0.2472 0.046 Uiso 1 1 calc R . .
C50A C 1.0517(3) 0.99752(14) 0.20440(15) 0.0329(7) Uani 1 1 d . . .
H50A H 1.0672 1.0050 0.1571 0.039 Uiso 1 1 calc R . .
C1B C 0.1066(3) 0.72573(13) 0.48542(13) 0.0257(6) Uani 1 1 d . . .
C2B C 0.0106(3) 0.76283(13) 0.51733(14) 0.0263(6) Uani 1 1 d . . .
C3B C 0.2278(3) 0.70018(14) 0.52281(14) 0.0265(6) Uani 1 1 d . . .
C4B C 0.2212(3) 0.65778(13) 0.58020(14) 0.0280(7) Uani 1 1 d . . .
C5B C 0.3440(3) 0.64277(14) 0.61428(15) 0.0364(7) Uani 1 1 d . . .
H5B H 0.3410 0.6163 0.6543 0.044 Uiso 1 1 calc R . .
C6B C 0.4691(3) 0.66567(15) 0.59089(16) 0.0405(8) Uani 1 1 d . . .
H6B H 0.5507 0.6551 0.6149 0.049 Uiso 1 1 calc R . .
C7B C 0.4749(3) 0.70375(15) 0.53274(16) 0.0392(8) Uani 1 1 d . . .
H7B H 0.5605 0.7182 0.5156 0.047 Uiso 1 1 calc R . .
C8B C 0.3555(3) 0.72113(14) 0.49904(14) 0.0321(7) Uani 1 1 d . . .
H8B H 0.3605 0.7477 0.4591 0.039 Uiso 1 1 calc R . .
C9B C 0.0913(3) 0.62513(13) 0.60472(14) 0.0289(7) Uani 1 1 d . . .
C10B C -0.0106(3) 0.58957(14) 0.55701(15) 0.0347(7) Uani 1 1 d . . .
H10B H 0.0021 0.5869 0.5082 0.042 Uiso 1 1 calc R . .
C11B C -0.1297(3) 0.55834(15) 0.58048(16) 0.0409(8) Uani 1 1 d . . .
H11B H -0.1983 0.5344 0.5477 0.049 Uiso 1 1 calc R . .
C12B C -0.1494(3) 0.56177(15) 0.65148(16) 0.0408(8) Uani 1 1 d . . .
H12B H -0.2319 0.5407 0.6673 0.049 Uiso 1 1 calc R . .
C13B C -0.0495(3) 0.59567(15) 0.69915(16) 0.0392(8) Uani 1 1 d . . .
H13B H -0.0629 0.5977 0.7479 0.047 Uiso 1 1 calc R . .
C14B C 0.0707(3) 0.62689(14) 0.67619(15) 0.0360(7) Uani 1 1 d . . .
H14B H 0.1396 0.6497 0.7095 0.043 Uiso 1 1 calc R . .
C15B C 0.1001(3) 0.71026(14) 0.40725(14) 0.0267(6) Uani 1 1 d . . .
C16B C 0.1126(3) 0.64025(14) 0.37677(14) 0.0327(7) Uani 1 1 d . . .
H16B H 0.1323 0.6033 0.4060 0.039 Uiso 1 1 calc R . .
C17B C 0.0969(3) 0.62341(14) 0.30500(14) 0.0316(7) Uani 1 1 d . . .
H17B H 0.1043 0.5748 0.2862 0.038 Uiso 1 1 calc R . .
C18B C 0.0707(3) 0.67569(14) 0.25922(14) 0.0257(6) Uani 1 1 d . . .
C19B C 0.0640(3) 0.74635(14) 0.29008(14) 0.0350(7) Uani 1 1 d . . .
H19B H 0.0484 0.7839 0.2609 0.042 Uiso 1 1 calc R . .
C20B C 0.0795(3) 0.76326(14) 0.36194(14) 0.0343(7) Uani 1 1 d . . .
H20B H 0.0761 0.8122 0.3808 0.041 Uiso 1 1 calc R . .
C21B C 0.0524(3) 0.65666(14) 0.18237(14) 0.0272(7) Uani 1 1 d . . .
C22B C 0.0382(3) 0.58490(16) 0.15348(15) 0.0510(9) Uani 1 1 d . . .
H22B H 0.0384 0.5470 0.1836 0.061 Uiso 1 1 calc R . .
C23B C 0.0238(4) 0.56768(19) 0.08224(17) 0.0697(12) Uani 1 1 d . . .
H23B H 0.0139 0.5181 0.0639 0.084 Uiso 1 1 calc R . .
C24B C 0.0234(3) 0.62124(18) 0.03672(16) 0.0480(9) Uani 1 1 d . . .
H24B H 0.0157 0.6088 -0.0126 0.058 Uiso 1 1 calc R . .
C25B C 0.0342(3) 0.69215(16) 0.06377(14) 0.0366(7) Uani 1 1 d . . .
H25B H 0.0312 0.7297 0.0333 0.044 Uiso 1 1 calc R . .
C26B C 0.0495(3) 0.70945(15) 0.13567(14) 0.0339(7) Uani 1 1 d . . .
H26B H 0.0583 0.7592 0.1536 0.041 Uiso 1 1 calc R . .
C27B C 0.0099(3) 0.78290(13) 0.59503(14) 0.0268(6) Uani 1 1 d . . .
C28B C 0.1171(3) 0.82305(13) 0.63668(14) 0.0267(6) Uani 1 1 d . . .
C29B C 0.1045(3) 0.83488(15) 0.70910(14) 0.0361(7) Uani 1 1 d . . .
H29B H 0.1768 0.8616 0.7376 0.043 Uiso 1 1 calc R . .
C30B C -0.0098(3) 0.80885(15) 0.74001(15) 0.0383(8) Uani 1 1 d . . .
H30B H -0.0149 0.8166 0.7894 0.046 Uiso 1 1 calc R . .
C31B C -0.1168(3) 0.77136(15) 0.69895(15) 0.0360(7) Uani 1 1 d . . .
H31B H -0.1966 0.7538 0.7198 0.043 Uiso 1 1 calc R . .
C32B C -0.1072(3) 0.75954(14) 0.62758(14) 0.0321(7) Uani 1 1 d . . .
H32B H -0.1823 0.7348 0.5996 0.039 Uiso 1 1 calc R . .
C33B C 0.2424(3) 0.85419(14) 0.60645(15) 0.0319(7) Uani 1 1 d . . .
C34B C 0.2379(3) 0.89086(14) 0.54611(15) 0.0382(8) Uani 1 1 d . . .
H34B H 0.1522 0.8977 0.5239 0.046 Uiso 1 1 calc R . .
C35B C 0.3564(4) 0.91744(15) 0.51803(17) 0.0483(9) Uani 1 1 d . . .
H35B H 0.3518 0.9414 0.4764 0.058 Uiso 1 1 calc R . .
C36B C 0.4817(4) 0.90877(16) 0.55115(19) 0.0518(10) Uani 1 1 d . . .
H36B H 0.5632 0.9268 0.5321 0.062 Uiso 1 1 calc R . .
C37B C 0.4883(3) 0.87408(16) 0.61169(18) 0.0496(9) Uani 1 1 d . . .
H37B H 0.5742 0.8688 0.6346 0.059 Uiso 1 1 calc R . .
C38B C 0.3698(3) 0.84694(15) 0.63915(15) 0.0367(8) Uani 1 1 d . . .
H38B H 0.3753 0.8231 0.6808 0.044 Uiso 1 1 calc R . .
C39B C -0.1105(3) 0.78318(14) 0.47664(13) 0.0264(6) Uani 1 1 d . . .
C40B C -0.1938(3) 0.73165(14) 0.43269(14) 0.0331(7) Uani 1 1 d . . .
H40B H -0.1771 0.6819 0.4313 0.040 Uiso 1 1 calc R . .
C41B C -0.3002(3) 0.75191(14) 0.39119(15) 0.0336(7) Uani 1 1 d . . .
H41B H -0.3550 0.7154 0.3618 0.040 Uiso 1 1 calc R . .
C42B C -0.3301(3) 0.82395(14) 0.39098(14) 0.0274(7) Uani 1 1 d . . .
C43B C -0.2486(3) 0.87519(14) 0.43701(14) 0.0317(7) Uani 1 1 d . . .
H43B H -0.2656 0.9249 0.4389 0.038 Uiso 1 1 calc R . .
C44B C -0.1434(3) 0.85466(14) 0.47987(14) 0.0309(7) Uani 1 1 d . . .
H44B H -0.0929 0.8903 0.5121 0.037 Uiso 1 1 calc R . .
C45B C -0.4420(3) 0.84551(14) 0.34409(14) 0.0282(7) Uani 1 1 d . . .
C46B C -0.5125(3) 0.79613(15) 0.29321(15) 0.0400(8) Uani 1 1 d . . .
H46B H -0.4883 0.7475 0.2880 0.048 Uiso 1 1 calc R . .
C47B C -0.6170(3) 0.81601(16) 0.24997(16) 0.0448(8) Uani 1 1 d . . .
H47B H -0.6628 0.7810 0.2154 0.054 Uiso 1 1 calc R . .
C48B C -0.6551(3) 0.88540(16) 0.25631(15) 0.0395(8) Uani 1 1 d . . .
H48B H -0.7287 0.8986 0.2276 0.047 Uiso 1 1 calc R . .
C49B C -0.5844(3) 0.93552(16) 0.30534(15) 0.0421(8) Uani 1 1 d . . .
H49B H -0.6079 0.9843 0.3095 0.050 Uiso 1 1 calc R . .
C50B C -0.4802(3) 0.91609(15) 0.34846(15) 0.0376(8) Uani 1 1 d . . .
H50B H -0.4333 0.9518 0.3820 0.045 Uiso 1 1 calc R . .

loop_
_atom_site_aniso_label
_atom_site_aniso_U_11
_atom_site_aniso_U_22
_atom_site_aniso_U_33
_atom_site_aniso_U_23
_atom_site_aniso_U_13
_atom_site_aniso_U_12
C1A 0.0255(16) 0.0279(16) 0.0271(16) 0.0009(13) 0.0039(13) 0.0017(13)
C2A 0.0258(16) 0.0283(16) 0.0278(17) 0.0002(13) 0.0056(13) 0.0044(13)
C3A 0.0325(17) 0.0299(16) 0.0223(16) 0.0010(13) 0.0033(13) -0.0023(13)
C4A 0.0288(17) 0.0326(17) 0.0252(16) 0.0052(13) 0.0009(13) -0.0060(13)
C5A 0.0412(19) 0.0425(19) 0.0313(18) 0.0081(15) -0.0060(15) -0.0033(15)
C6A 0.050(2) 0.044(2) 0.0354(19) -0.0037(16) -0.0042(16) -0.0148(17)
C7A 0.057(2) 0.0316(18) 0.039(2) -0.0042(15) 0.0065(17) -0.0076(16)
C8A 0.0419(19) 0.0318(17) 0.0317(18) 0.0000(14) -0.0002(15) -0.0001(14)
C9A 0.0202(15) 0.0335(17) 0.0349(18) 0.0065(14) 0.0009(13) -0.0018(13)
C10A 0.0241(16) 0.0319(17) 0.0416(19) 0.0054(14) 0.0030(14) 0.0002(13)
C11A 0.0317(18) 0.040(2) 0.056(2) -0.0022(17) 0.0080(16) 0.0015(15)
C12A 0.038(2) 0.037(2) 0.079(3) 0.006(2) 0.0094(19) 0.0060(16)
C13A 0.039(2) 0.047(2) 0.072(3) 0.0278(19) -0.0040(19) 0.0071(16)
C14A 0.0359(19) 0.049(2) 0.043(2) 0.0148(16) -0.0048(15) -0.0019(16)
C15A 0.0264(16) 0.0235(15) 0.0330(17) -0.0010(13) 0.0027(13) 0.0010(12)
C16A 0.0233(16) 0.0277(16) 0.0354(18) 0.0066(13) -0.0030(13) 0.0020(13)
C17A 0.0237(16) 0.0298(16) 0.0354(18) 0.0046(14) 0.0031(13) 0.0009(13)
C18A 0.0257(16) 0.0240(15) 0.0287(16) 0.0018(12) -0.0028(13) 0.0018(12)
C19A 0.0204(16) 0.0343(17) 0.043(2) 0.0035(15) -0.0011(14) 0.0033(13)
C20A 0.0240(16) 0.0364(17) 0.0385(19) 0.0092(14) 0.0061(14) 0.0040(13)
C21A 0.0300(17) 0.0208(15) 0.0365(18) -0.0013(13) -0.0040(14) 0.0005(13)
C22A 0.0367(18) 0.0305(17) 0.0331(18) 0.0037(14) -0.0044(15) -0.0014(14)
C23A 0.047(2) 0.0359(18) 0.038(2) 0.0060(15) 0.0002(16) -0.0047(15)
C24A 0.072(3) 0.0345(19) 0.039(2) 0.0105(16) -0.0156(19) -0.0067(18)
C25A 0.045(2) 0.0344(18) 0.051(2) 0.0077(16) -0.0133(18) 0.0020(15)
C26A 0.0348(18) 0.0298(17) 0.046(2) 0.0076(15) -0.0051(15) 0.0024(14)
C27A 0.0220(16) 0.0280(16) 0.0325(17) 0.0009(13) 0.0023(13) -0.0031(12)
C28A 0.0241(16) 0.0301(17) 0.0311(17) 0.0024(14) 0.0025(13) -0.0019(13)
C29A 0.0362(18) 0.0390(19) 0.0307(18) 0.0046(14) 0.0061(14) 0.0013(14)
C30A 0.0364(19) 0.0386(19) 0.041(2) 0.0147(15) 0.0019(15) -0.0013(15)
C31A 0.0393(19) 0.0279(17) 0.043(2) 0.0039(15) 0.0050(15) -0.0017(14)
C32A 0.0335(18) 0.0327(17) 0.0317(18) -0.0001(14) 0.0040(14) -0.0036(14)
C33A 0.0299(17) 0.0335(17) 0.0270(17) 0.0012(13) 0.0050(13) -0.0001(13)
C34A 0.0348(18) 0.0397(19) 0.0367(19) -0.0019(15) 0.0010(15) 0.0040(14)
C35A 0.047(2) 0.043(2) 0.051(2) 0.0008(17) -0.0010(17) 0.0162(16)
C36A 0.054(2) 0.0366(19) 0.051(2) -0.0043(17) 0.0104(18) 0.0082(17)
C37A 0.050(2) 0.0389(19) 0.036(2) -0.0033(15) 0.0045(16) -0.0024(16)
C38A 0.0382(18) 0.0363(18) 0.0307(18) 0.0019(14) 0.0020(14) 0.0033(14)
C39A 0.0275(16) 0.0278(16) 0.0305(17) -0.0005(13) 0.0033(13) 0.0013(13)
C40A 0.0243(16) 0.0363(17) 0.0357(18) -0.0013(14) 0.0051(14) -0.0033(13)
C41A 0.0299(17) 0.0381(18) 0.0304(18) -0.0030(14) 0.0055(14) -0.0028(14)
C42A 0.0295(17) 0.0256(16) 0.0302(17) 0.0028(13) 0.0003(13) 0.0007(13)
C43A 0.0238(16) 0.0303(16) 0.0383(18) 0.0011(14) 0.0024(14) -0.0014(13)
C44A 0.0325(17) 0.0306(16) 0.0283(17) 0.0006(13) 0.0059(14) 0.0008(13)
C45A 0.0277(17) 0.0284(16) 0.0362(18) 0.0045(14) 0.0002(14) 0.0041(13)
C46A 0.0332(18) 0.0444(19) 0.041(2) 0.0016(16) -0.0012(15) -0.0078(15)
C47A 0.046(2) 0.051(2) 0.036(2) 0.0008(16) -0.0031(16) -0.0011(17)
C48A 0.0331(19) 0.042(2) 0.052(2) -0.0109(17) -0.0093(16) 0.0001(15)
C49A 0.0270(17) 0.0326(18) 0.054(2) -0.0025(16) 0.0005(16) 0.0008(14)
C50A 0.0287(17) 0.0290(16) 0.0405(19) 0.0021(14) 0.0014(14) 0.0029(13)
C1B 0.0304(16) 0.0233(15) 0.0232(16) 0.0027(12) 0.0013(13) 0.0010(12)
C2B 0.0265(16) 0.0233(15) 0.0288(16) 0.0028(12) 0.0017(13) -0.0003(12)
C3B 0.0300(17) 0.0260(15) 0.0229(16) -0.0038(12) 0.0034(13) 0.0047(13)
C4B 0.0292(17) 0.0251(15) 0.0293(17) -0.0019(13) 0.0010(13) 0.0058(13)
C5B 0.0386(19) 0.0331(17) 0.0376(19) 0.0049(14) -0.0035(15) 0.0060(14)
C6B 0.0323(19) 0.0433(19) 0.046(2) 0.0033(16) -0.0025(16) 0.0074(15)
C7B 0.0280(18) 0.0441(19) 0.044(2) -0.0049(16) 0.0057(15) 0.0007(15)
C8B 0.0345(18) 0.0338(17) 0.0282(17) 0.0015(13) 0.0055(14) 0.0028(14)
C9B 0.0328(17) 0.0213(15) 0.0342(18) 0.0056(13) 0.0030(14) 0.0077(13)
C10B 0.0429(19) 0.0292(17) 0.0314(18) 0.0012(14) -0.0001(15) 0.0025(14)
C11B 0.039(2) 0.0346(18) 0.047(2) 0.0046(15) -0.0035(16) -0.0059(15)
C12B 0.040(2) 0.0370(18) 0.047(2) 0.0138(16) 0.0079(17) -0.0006(15)
C13B 0.045(2) 0.0382(18) 0.0359(19) 0.0110(15) 0.0047(16) 0.0009(15)
C14B 0.0375(19) 0.0372(18) 0.0339(19) 0.0072(14) 0.0013(15) 0.0043(14)
C15B 0.0263(16) 0.0264(16) 0.0269(16) -0.0006(13) 0.0033(13) 0.0014(12)
C16B 0.0382(18) 0.0275(16) 0.0341(18) 0.0050(13) 0.0024(14) 0.0114(13)
C17B 0.0385(18) 0.0277(16) 0.0286(17) -0.0017(13) 0.0013(14) 0.0081(13)
C18B 0.0238(16) 0.0260(16) 0.0275(16) 0.0016(13) 0.0049(13) 0.0014(12)
C19B 0.048(2) 0.0311(17) 0.0271(17) 0.0065(14) 0.0061(15) 0.0061(14)
C20B 0.052(2) 0.0210(16) 0.0299(18) -0.0003(13) 0.0090(15) 0.0003(14)
C21B 0.0218(16) 0.0341(17) 0.0257(16) 0.0006(13) 0.0016(12) 0.0051(13)
C22B 0.087(3) 0.0356(19) 0.0287(19) -0.0015(15) -0.0069(18) 0.0059(18)
C23B 0.125(4) 0.047(2) 0.033(2) -0.0102(18) -0.010(2) 0.009(2)
C24B 0.056(2) 0.059(2) 0.0265(19) -0.0015(17) -0.0032(16) 0.0032(18)
C25B 0.0353(18) 0.048(2) 0.0273(18) 0.0084(15) -0.0001(14) 0.0015(15)
C26B 0.0367(18) 0.0376(18) 0.0270(17) 0.0032(14) -0.0009(14) 0.0032(14)
C27B 0.0319(17) 0.0238(15) 0.0255(16) 0.0015(12) 0.0023(13) 0.0073(13)
C28B 0.0290(16) 0.0220(15) 0.0291(17) 0.0022(13) 0.0027(13) 0.0022(12)
C29B 0.0392(19) 0.0410(18) 0.0273(18) -0.0010(14) -0.0020(14) 0.0063(15)
C30B 0.045(2) 0.0457(19) 0.0253(17) 0.0049(15) 0.0072(15) 0.0088(16)
C31B 0.0347(18) 0.0413(18) 0.0343(19) 0.0064(15) 0.0114(15) 0.0086(15)
C32B 0.0317(17) 0.0341(17) 0.0315(18) 0.0043(14) 0.0038(14) 0.0064(13)
C33B 0.0385(19) 0.0248(16) 0.0308(18) -0.0046(13) 0.0037(14) -0.0005(14)
C34B 0.043(2) 0.0285(17) 0.042(2) -0.0024(15) 0.0096(16) -0.0006(14)
C35B 0.065(3) 0.0292(18) 0.049(2) -0.0004(16) 0.020(2) -0.0064(17)
C36B 0.049(2) 0.040(2) 0.063(3) -0.0112(18) 0.023(2) -0.0125(17)
C37B 0.037(2) 0.048(2) 0.058(2) -0.0148(18) 0.0069(18) -0.0100(16)
C38B 0.0343(19) 0.0385(18) 0.0344(18) -0.0055(14) 0.0026(15) -0.0042(14)
C39B 0.0275(16) 0.0283(16) 0.0242(16) 0.0025(12) 0.0065(13) 0.0046(13)
C40B 0.0365(18) 0.0211(15) 0.0412(19) 0.0025(13) -0.0014(15) 0.0033(13)
C41B 0.0349(18) 0.0259(16) 0.0380(18) -0.0002(14) -0.0030(14) -0.0012(13)
C42B 0.0300(17) 0.0272(16) 0.0255(16) 0.0009(13) 0.0043(13) 0.0046(13)
C43B 0.0344(18) 0.0245(16) 0.0361(18) 0.0007(13) 0.0011(14) 0.0060(13)
C44B 0.0321(17) 0.0277(16) 0.0313(17) -0.0051(13) -0.0007(14) 0.0043(13)
C45B 0.0268(16) 0.0283(16) 0.0300(17) 0.0021(13) 0.0042(13) 0.0051(13)
C46B 0.0411(19) 0.0294(17) 0.048(2) -0.0021(15) -0.0087(16) 0.0076(14)
C47B 0.040(2) 0.042(2) 0.050(2) -0.0023(16) -0.0127(16) 0.0058(16)
C48B 0.0341(18) 0.045(2) 0.040(2) 0.0082(16) -0.0051(15) 0.0075(15)
C49B 0.046(2) 0.0383(19) 0.044(2) 0.0062(16) -0.0067(16) 0.0148(15)
C50B 0.045(2) 0.0308(17) 0.0355(19) -0.0021(14) -0.0063(15) 0.0063(14)

loop_
_atom_type_symbol
_atom_type_description
_atom_type_scat_dispersion_real
_atom_type_scat_dispersion_imag
_atom_type_scat_source
C C 0.0033 0.0016 'International Tables Vol C Tables 4.2.6.8 and 6.1.1.4'
H H 0.0000 0.0000 'International Tables Vol C Tables 4.2.6.8 and 6.1.1.4'

loop_
_geom_angle_atom_site_label_1
_geom_angle_atom_site_label_2
_geom_angle_atom_site_label_3
_geom_angle
_geom_angle_site_symmetry_1
_geom_angle_site_symmetry_3
C2A C1A C15A 122.6(2) . .
C2A C1A C3A 123.9(3) . .
C15A C1A C3A 113.5(2) . .
C1A C2A C27A 125.0(2) . .
C1A C2A C39A 121.4(3) . .
C27A C2A C39A 113.3(2) . .
C8A C3A C4A 119.0(2) . .
C8A C3A C1A 117.1(2) . .
C4A C3A C1A 123.8(2) . .
C5A C4A C3A 117.6(3) . .
C5A C4A C9A 118.8(3) . .
C3A C4A C9A 123.6(2) . .
C6A C5A C4A 122.2(3) . .
C6A C5A H5A 118.9 . .
C4A C5A H5A 118.9 . .
C5A C6A C7A 120.0(3) . .
C5A C6A H6A 120.0 . .
C7A C6A H6A 120.0 . .
C8A C7A C6A 118.8(3) . .
C8A C7A H7A 120.6 . .
C6A C7A H7A 120.6 . .
C7A C8A C3A 122.3(3) . .
C7A C8A H8A 118.8 . .
C3A C8A H8A 118.8 . .
C10A C9A C14A 117.7(3) . .
C10A C9A C4A 122.4(3) . .
C14A C9A C4A 119.9(3) . .
C11A C10A C9A 120.8(3) . .
C11A C10A H10A 119.6 . .
C9A C10A H10A 119.6 . .
C12A C11A C10A 120.7(3) . .
C12A C11A H11A 119.6 . .
C10A C11A H11A 119.6 . .
C13A C12A C11A 119.6(3) . .
C13A C12A H12A 120.2 . .
C11A C12A H12A 120.2 . .
C12A C13A C14A 120.0(3) . .
C12A C13A H13A 120.0 . .
C14A C13A H13A 120.0 . .
C13A C14A C9A 121.2(3) . .
C13A C14A H14A 119.4 . .
C9A C14A H14A 119.4 . .
C16A C15A C20A 116.6(3) . .
C16A C15A C1A 120.5(2) . .
C20A C15A C1A 122.8(3) . .
C17A C16A C15A 122.0(3) . .
C17A C16A H16A 119.0 . .
C15A C16A H16A 119.0 . .
C16A C17A C18A 121.5(3) . .
C16A C17A H17A 119.3 . .
C18A C17A H17A 119.3 . .
C19A C18A C17A 116.3(3) . .
C19A C18A C21A 122.1(2) . .
C17A C18A C21A 121.6(3) . .
C20A C19A C18A 122.2(3) . .
C20A C19A H19A 118.9 . .
C18A C19A H19A 118.9 . .
C19A C20A C15A 121.3(3) . .
C19A C20A H20A 119.4 . .
C15A C20A H20A 119.4 . .
C22A C21A C26A 117.5(3) . .
C22A C21A C18A 120.9(3) . .
C26A C21A C18A 121.5(3) . .
C21A C22A C23A 121.3(3) . .
C21A C22A H22A 119.4 . .
C23A C22A H22A 119.4 . .
C24A C23A C22A 120.2(3) . .
C24A C23A H23A 119.9 . .
C22A C23A H23A 119.9 . .
C23A C24A C25A 119.5(3) . .
C23A C24A H24A 120.2 . .
C25A C24A H24A 120.2 . .
C26A C25A C24A 120.1(3) . .
C26A C25A H25A 119.9 . .
C24A C25A H25A 119.9 . .
C25A C26A C21A 121.4(3) . .
C25A C26A H26A 119.3 . .
C21A C26A H26A 119.3 . .
C32A C27A C28A 118.6(3) . .
C32A C27A C2A 116.5(2) . .
C28A C27A C2A 124.9(2) . .
C29A C28A C27A 118.4(2) . .
C29A C28A C33A 117.6(2) . .
C27A C28A C33A 124.0(3) . .
C28A C29A C30A 122.0(3) . .
C28A C29A H29A 119.0 . .
C30A C29A H29A 119.0 . .
C31A C30A C29A 119.3(3) . .
C31A C30A H30A 120.3 . .
C29A C30A H30A 120.3 . .
C30A C31A C32A 119.5(3) . .
C30A C31A H31A 120.2 . .
C32A C31A H31A 120.2 . .
C31A C32A C27A 122.0(3) . .
C31A C32A H32A 119.0 . .
C27A C32A H32A 119.0 . .
C38A C33A C34A 117.7(3) . .
C38A C33A C28A 119.8(3) . .
C34A C33A C28A 122.5(2) . .
C35A C34A C33A 121.2(3) . .
C35A C34A H34A 119.4 . .
C33A C34A H34A 119.4 . .
C34A C35A C36A 120.2(3) . .
C34A C35A H35A 119.9 . .
C36A C35A H35A 119.9 . .
C37A C36A C35A 119.4(3) . .
C37A C36A H36A 120.3 . .
C35A C36A H36A 120.3 . .
C36A C37A C38A 120.6(3) . .
C36A C37A H37A 119.7 . .
C38A C37A H37A 119.7 . .
C37A C38A C33A 120.8(3) . .
C37A C38A H38A 119.6 . .
C33A C38A H38A 119.6 . .
C40A C39A C44A 117.2(2) . .
C40A C39A C2A 121.2(2) . .
C44A C39A C2A 121.5(2) . .
C41A C40A C39A 121.8(3) . .
C41A C40A H40A 119.1 . .
C39A C40A H40A 119.1 . .
C40A C41A C42A 120.9(3) . .
C40A C41A H41A 119.5 . .
C42A C41A H41A 119.5 . .
C43A C42A C41A 117.2(2) . .
C43A C42A C45A 121.6(3) . .
C41A C42A C45A 121.2(2) . .
C44A C43A C42A 121.5(3) . .
C44A C43A H43A 119.2 . .
C42A C43A H43A 119.2 . .
C43A C44A C39A 121.2(3) . .
C43A C44A H44A 119.4 . .
C39A C44A H44A 119.4 . .
C46A C45A C50A 117.7(3) . .
C46A C45A C42A 120.8(3) . .
C50A C45A C42A 121.4(3) . .
C45A C46A C47A 121.2(3) . .
C45A C46A H46A 119.4 . .
C47A C46A H46A 119.4 . .
C48A C47A C46A 119.7(3) . .
C48A C47A H47A 120.2 . .
C46A C47A H47A 120.2 . .
C49A C48A C47A 120.1(3) . .
C49A C48A H48A 120.0 . .
C47A C48A H48A 120.0 . .
C48A C49A C50A 120.1(3) . .
C48A C49A H49A 119.9 . .
C50A C49A H49A 119.9 . .
C49A C50A C45A 121.2(3) . .
C49A C50A H50A 119.4 . .
C45A C50A H50A 119.4 . .
C2B C1B C3B 124.6(2) . .
C2B C1B C15B 120.7(2) . .
C3B C1B C15B 114.7(2) . .
C1B C2B C39B 121.1(2) . .
C1B C2B C27B 125.0(2) . .
C39B C2B C27B 113.8(2) . .
C8B C3B C4B 118.8(3) . .
C8B C3B C1B 116.8(2) . .
C4B C3B C1B 124.4(2) . .
C5B C4B C3B 118.3(3) . .
C5B C4B C9B 118.0(3) . .
C3B C4B C9B 123.6(2) . .
C6B C5B C4B 121.6(3) . .
C6B C5B H5B 119.2 . .
C4B C5B H5B 119.2 . .
C7B C6B C5B 119.8(3) . .
C7B C6B H6B 120.1 . .
C5B C6B H6B 120.1 . .
C6B C7B C8B 119.9(3) . .
C6B C7B H7B 120.0 . .
C8B C7B H7B 120.0 . .
C7B C8B C3B 121.3(3) . .
C7B C8B H8B 119.4 . .
C3B C8B H8B 119.4 . .
C14B C9B C10B 118.4(3) . .
C14B C9B C4B 120.6(3) . .
C10B C9B C4B 121.0(3) . .
C11B C10B C9B 120.5(3) . .
C11B C10B H10B 119.8 . .
C9B C10B H10B 119.8 . .
C10B C11B C12B 120.4(3) . .
C10B C11B H11B 119.8 . .
C12B C11B H11B 119.8 . .
C13B C12B C11B 119.9(3) . .
C13B C12B H12B 120.0 . .
C11B C12B H12B 120.0 . .
C12B C13B C14B 120.2(3) . .
C12B C13B H13B 119.9 . .
C14B C13B H13B 119.9 . .
C13B C14B C9B 120.7(3) . .
C13B C14B H14B 119.7 . .
C9B C14B H14B 119.7 . .
C20B C15B C16B 116.9(2) . .
C20B C15B C1B 122.8(2) . .
C16B C15B C1B 120.3(2) . .
C17B C16B C15B 121.4(3) . .
C17B C16B H16B 119.3 . .
C15B C16B H16B 119.3 . .
C16B C17B C18B 122.0(2) . .
C16B C17B H17B 119.0 . .
C18B C17B H17B 119.0 . .
C19B C18B C17B 116.2(2) . .
C19B C18B C21B 122.4(2) . .
C17B C18B C21B 121.4(2) . .
C20B C19B C18B 121.9(3) . .
C20B C19B H19B 119.0 . .
C18B C19B H19B 119.0 . .
C19B C20B C15B 121.5(2) . .
C19B C20B H20B 119.3 . .
C15B C20B H20B 119.3 . .
C22B C21B C26B 116.6(3) . .
C22B C21B C18B 121.5(3) . .
C26B C21B C18B 121.9(2) . .
C23B C22B C21B 121.2(3) . .
C23B C22B H22B 119.4 . .
C21B C22B H22B 119.4 . .
C22B C23B C24B 121.2(3) . .
C22B C23B H23B 119.4 . .
C24B C23B H23B 119.4 . .
C25B C24B C23B 118.8(3) . .
C25B C24B H24B 120.6 . .
C23B C24B H24B 120.6 . .
C24B C25B C26B 119.9(3) . .
C24B C25B H25B 120.0 . .
C26B C25B H25B 120.0 . .
C25B C26B C21B 122.3(3) . .
C25B C26B H26B 118.9 . .
C21B C26B H26B 118.9 . .
C32B C27B C28B 118.2(2) . .
C32B C27B C2B 116.8(2) . .
C28B C27B C2B 125.0(2) . .
C29B C28B C27B 118.6(3) . .
C29B C28B C33B 119.0(2) . .
C27B C28B C33B 122.4(2) . .
C30B C29B C28B 121.8(3) . .
C30B C29B H29B 119.1 . .
C28B C29B H29B 119.1 . .
C29B C30B C31B 119.6(3) . .
C29B C30B H30B 120.2 . .
C31B C30B H30B 120.2 . .
C32B C31B C30B 119.6(3) . .
C32B C31B H31B 120.2 . .
C30B C31B H31B 120.2 . .
C31B C32B C27B 122.0(3) . .
C31B C32B H32B 119.0 . .
C27B C32B H32B 119.0 . .
C34B C33B C38B 118.1(3) . .
C34B C33B C28B 122.4(3) . .
C38B C33B C28B 119.5(3) . .
C35B C34B C33B 121.1(3) . .
C35B C34B H34B 119.4 . .
C33B C34B H34B 119.4 . .
C34B C35B C36B 119.6(3) . .
C34B C35B H35B 120.2 . .
C36B C35B H35B 120.2 . .
C37B C36B C35B 120.2(3) . .
C37B C36B H36B 119.9 . .
C35B C36B H36B 119.9 . .
C36B C37B C38B 120.1(3) . .
C36B C37B H37B 120.0 . .
C38B C37B H37B 120.0 . .
C37B C38B C33B 120.9(3) . .
C37B C38B H38B 119.5 . .
C33B C38B H38B 119.5 . .
C44B C39B C40B 117.4(3) . .
C44B C39B C2B 121.2(2) . .
C40B C39B C2B 121.4(2) . .
C41B C40B C39B 121.0(3) . .
C41B C40B H40B 119.5 . .
C39B C40B H40B 119.5 . .
C40B C41B C42B 122.3(2) . .
C40B C41B H41B 118.9 . .
C42B C41B H41B 118.9 . .
C41B C42B C43B 116.4(3) . .
C41B C42B C45B 121.8(2) . .
C43B C42B C45B 121.8(2) . .
C44B C43B C42B 121.4(3) . .
C44B C43B H43B 119.3 . .
C42B C43B H43B 119.3 . .
C39B C44B C43B 121.4(2) . .
C39B C44B H44B 119.3 . .
C43B C44B H44B 119.3 . .
C46B C45B C50B 116.6(3) . .
C46B C45B C42B 121.6(2) . .
C50B C45B C42B 121.8(2) . .
C47B C46B C45B 121.6(3) . .
C47B C46B H46B 119.2 . .
C45B C46B H46B 119.2 . .
C48B C47B C46B 120.8(3) . .
C48B C47B H47B 119.6 . .
C46B C47B H47B 119.6 . .
C47B C48B C49B 118.4(3) . .
C47B C48B H48B 120.8 . .
C49B C48B H48B 120.8 . .
C48B C49B C50B 121.0(3) . .
C48B C49B H49B 119.5 . .
C50B C49B H49B 119.5 . .
C49B C50B C45B 121.5(3) . .
C49B C50B H50B 119.2 . .
C45B C50B H50B 119.2 . .

loop_
_geom_bond_atom_site_label_1
_geom_bond_atom_site_label_2
_geom_bond_distance
_geom_bond_site_symmetry_2
C1A C2A 1.359(3) .
C1A C15A 1.479(4) .
C1A C3A 1.500(3) .
C2A C27A 1.492(4) .
C2A C39A 1.494(3) .
C3A C8A 1.394(3) .
C3A C4A 1.411(4) .
C4A C5A 1.399(3) .
C4A C9A 1.481(3) .
C5A C6A 1.378(4) .
C5A H5A 0.9500 .
C6A C7A 1.383(4) .
C6A H6A 0.9500 .
C7A C8A 1.377(4) .
C7A H7A 0.9500 .
C8A H8A 0.9500 .
C9A C10A 1.391(4) .
C9A C14A 1.394(4) .
C10A C11A 1.382(3) .
C10A H10A 0.9500 .
C11A C12A 1.375(4) .
C11A H11A 0.9500 .
C12A C13A 1.374(4) .
C12A H12A 0.9500 .
C13A C14A 1.388(4) .
C13A H13A 0.9500 .
C14A H14A 0.9500 .
C15A C16A 1.395(3) .
C15A C20A 1.399(4) .
C16A C17A 1.374(4) .
C16A H16A 0.9500 .
C17A C18A 1.400(3) .
C17A H17A 0.9500 .
C18A C19A 1.399(3) .
C18A C21A 1.479(4) .
C19A C20A 1.373(4) .
C19A H19A 0.9500 .
C20A H20A 0.9500 .
C21A C22A 1.393(4) .
C21A C26A 1.400(4) .
C22A C23A 1.393(4) .
C22A H22A 0.9500 .
C23A C24A 1.380(4) .
C23A H23A 0.9500 .
C24A C25A 1.389(4) .
C24A H24A 0.9500 .
C25A C26A 1.382(4) .
C25A H25A 0.9500 .
C26A H26A 0.9500 .
C27A C32A 1.400(3) .
C27A C28A 1.406(3) .
C28A C29A 1.390(4) .
C28A C33A 1.482(3) .
C29A C30A 1.393(4) .
C29A H29A 0.9500 .
C30A C31A 1.376(4) .
C30A H30A 0.9500 .
C31A C32A 1.379(4) .
C31A H31A 0.9500 .
C32A H32A 0.9500 .
C33A C38A 1.395(3) .
C33A C34A 1.396(4) .
C34A C35A 1.382(4) .
C34A H34A 0.9500 .
C35A C36A 1.383(4) .
C35A H35A 0.9500 .
C36A C37A 1.375(4) .
C36A H36A 0.9500 .
C37A C38A 1.386(4) .
C37A H37A 0.9500 .
C38A H38A 0.9500 .
C39A C40A 1.388(3) .
C39A C44A 1.398(3) .
C40A C41A 1.383(3) .
C40A H40A 0.9500 .
C41A C42A 1.399(3) .
C41A H41A 0.9500 .
C42A C43A 1.396(3) .
C42A C45A 1.479(4) .
C43A C44A 1.380(3) .
C43A H43A 0.9500 .
C44A H44A 0.9500 .
C45A C46A 1.392(4) .
C45A C50A 1.395(4) .
C46A C47A 1.393(4) .
C46A H46A 0.9500 .
C47A C48A 1.381(4) .
C47A H47A 0.9500 .
C48A C49A 1.374(4) .
C48A H48A 0.9500 .
C49A C50A 1.387(3) .
C49A H49A 0.9500 .
C50A H50A 0.9500 .
C1B C2B 1.359(3) .
C1B C3B 1.494(4) .
C1B C15B 1.498(3) .
C2B C39B 1.486(4) .
C2B C27B 1.504(3) .
C3B C8B 1.401(3) .
C3B C4B 1.412(4) .
C4B C5B 1.406(4) .
C4B C9B 1.490(4) .
C5B C6B 1.384(4) .
C5B H5B 0.9500 .
C6B C7B 1.375(4) .
C6B H6B 0.9500 .
C7B C8B 1.390(4) .
C7B H7B 0.9500 .
C8B H8B 0.9500 .
C9B C14B 1.396(4) .
C9B C10B 1.400(3) .
C10B C11B 1.382(4) .
C10B H10B 0.9500 .
C11B C12B 1.384(4) .
C11B H11B 0.9500 .
C12B C13B 1.376(4) .
C12B H12B 0.9500 .
C13B C14B 1.388(4) .
C13B H13B 0.9500 .
C14B H14B 0.9500 .
C15B C20B 1.390(4) .
C15B C16B 1.393(3) .
C16B C17B 1.381(3) .
C16B H16B 0.9500 .
C17B C18B 1.397(4) .
C17B H17B 0.9500 .
C18B C19B 1.396(3) .
C18B C21B 1.482(3) .
C19B C20B 1.383(3) .
C19B H19B 0.9500 .
C20B H20B 0.9500 .
C21B C22B 1.387(3) .
C21B C26B 1.387(4) .
C22B C23B 1.372(4) .
C22B H22B 0.9500 .
C23B C24B 1.381(4) .
C23B H23B 0.9500 .
C24B C25B 1.362(4) .
C24B H24B 0.9500 .
C25B C26B 1.385(3) .
C25B H25B 0.9500 .
C26B H26B 0.9500 .
C27B C32B 1.400(3) .
C27B C28B 1.406(3) .
C28B C29B 1.401(3) .
C28B C33B 1.491(4) .
C29B C30B 1.375(4) .
C29B H29B 0.9500 .
C30B C31B 1.379(4) .
C30B H30B 0.9500 .
C31B C32B 1.377(4) .
C31B H31B 0.9500 .
C32B H32B 0.9500 .
C33B C34B 1.396(4) .
C33B C38B 1.397(4) .
C34B C35B 1.387(4) .
C34B H34B 0.9500 .
C35B C36B 1.388(4) .
C35B H35B 0.9500 .
C36B C37B 1.379(4) .
C36B H36B 0.9500 .
C37B C38B 1.384(4) .
C37B H37B 0.9500 .
C38B H38B 0.9500 .
C39B C44B 1.388(3) .
C39B C40B 1.393(3) .
C40B C41B 1.382(4) .
C40B H40B 0.9500 .
C41B C42B 1.393(3) .
C41B H41B 0.9500 .
C42B C43B 1.403(3) .
C42B C45B 1.490(4) .
C43B C44B 1.389(4) .
C43B H43B 0.9500 .
C44B H44B 0.9500 .
C45B C46B 1.389(3) .
C45B C50B 1.390(3) .
C46B C47B 1.384(4) .
C46B H46B 0.9500 .
C47B C48B 1.368(4) .
C47B H47B 0.9500 .
C48B C49B 1.376(4) .
C48B H48B 0.9500 .
C49B C50B 1.377(4) .
C49B H49B 0.9500 .
C50B H50B 0.9500 .
